data_4103539
loop_
_publ_author_name
'Fang Lin'
'Hai-Yan Peng'
'Jing-Xing Chen'
'David T. W. Chik'
'Zongwei Cai'
'Keith M. C. Wong'
'Vivian W. W. Yam'
'Henry N. C. Wong'

_publ_section_title
;
 Synthesis and Photophysical Studies of Chiral Helical Macrocyclic
 Scaffolds via Coordination-Driven Self-Assembly of
 1,8,9,16-Tetraethynyltetraphenylene. Formation of Monometallic
 Platinum(II) and Dimetallic Platinum(II)-Ruthenium(II) Complexes
;
_journal_name_full 'Journal of the American Chemical Society'
_journal_page_first 16383
_journal_page_last 16392
_journal_paper_doi 10.1021/ja106599j
_journal_volume 132
_journal_year 2010
_chemical_absolute_configuration ad
_chemical_formula_sum 'C44 H68 Cl2 P4 Pt2'
_chemical_formula_weight 1181.94
_chemical_name_systematic
; 
 ? 
;
_space_group_IT_number 33
_symmetry_cell_setting orthorhombic
_symmetry_space_group_name_Hall 'P 2c -2n'
_symmetry_space_group_name_H-M 'P n a 21'
_atom_sites_solution_hydrogens geom
_atom_sites_solution_primary direct
_atom_sites_solution_secondary difmap
_audit_creation_method SHELXL-97
_cell_angle_alpha 90.00
_cell_angle_beta 90.00
_cell_angle_gamma 90.00
_cell_formula_units_Z 4
_cell_length_a 27.3035(19)
_cell_length_b 12.9231(9)
_cell_length_c 14.0208(10)
_cell_measurement_reflns_used 3346
_cell_measurement_temperature 293(2)
_cell_measurement_theta_max 38.654
_cell_measurement_theta_min 4.339
_cell_volume 4947.2(6)
_computing_cell_refinement 'Bruker SMART'
_computing_data_collection 'Bruker SMART'
_computing_data_reduction 'Bruker SHELXTL'
_computing_molecular_graphics 'Bruker SHELXTL'
_computing_publication_material 'Bruker SHELXTL'
_computing_structure_refinement 'SHELXL-97 (Sheldrick, 1997)'
_computing_structure_solution 'SHELXS-97 (Sheldrick, 1990)'
_diffrn_ambient_temperature 293(2)
_diffrn_measured_fraction_theta_full 1.000
_diffrn_measured_fraction_theta_max 1.000
_diffrn_measurement_device_type 'CCD area detector'
_diffrn_measurement_method 'phi and omega scans'
_diffrn_radiation_monochromator graphite
_diffrn_radiation_source 'fine-focus sealed tube'
_diffrn_radiation_type MoK\a
_diffrn_radiation_wavelength 0.71073
_diffrn_reflns_av_R_equivalents 0.1418
_diffrn_reflns_av_sigmaI/netI 0.1314
_diffrn_reflns_limit_h_max 32
_diffrn_reflns_limit_h_min -24
_diffrn_reflns_limit_k_max 15
_diffrn_reflns_limit_k_min -15
_diffrn_reflns_limit_l_max 16
_diffrn_reflns_limit_l_min -16
_diffrn_reflns_number 25371
_diffrn_reflns_theta_full 25.50
_diffrn_reflns_theta_max 25.50
_diffrn_reflns_theta_min 1.49
_exptl_absorpt_coefficient_mu 5.914
_exptl_absorpt_correction_T_max 1.00000
_exptl_absorpt_correction_T_min 0.67879
_exptl_absorpt_correction_type empirical
_exptl_absorpt_process_details sadabs
_exptl_crystal_colour red
_exptl_crystal_density_diffrn 1.587
_exptl_crystal_density_method 'not measured'
_exptl_crystal_description prismatic
_exptl_crystal_F_000 2328
_exptl_crystal_size_max 0.321
_exptl_crystal_size_mid 0.167
_exptl_crystal_size_min 0.110
_refine_diff_density_max 1.260
_refine_diff_density_min -1.431
_refine_diff_density_rms 0.188
_refine_ls_abs_structure_details 'Flack H D (1983), Acta Cryst. A39, 876-881'
_refine_ls_abs_structure_Flack 0.01(9)
_refine_ls_extinction_method none
_refine_ls_goodness_of_fit_ref 0.877
_refine_ls_hydrogen_treatment constr
_refine_ls_matrix_type full
_refine_ls_number_parameters 452
_refine_ls_number_reflns 8792
_refine_ls_number_restraints 26
_refine_ls_restrained_S_all 0.877
_refine_ls_R_factor_all 0.1127
_refine_ls_R_factor_gt 0.0723
_refine_ls_shift/su_max 0.047
_refine_ls_shift/su_mean 0.006
_refine_ls_structure_factor_coef Fsqd
_refine_ls_weighting_details 'calc w=1/[\s^2^(Fo^2^)+(0.0667P)^2^+0.0000P] where P=(Fo^2^+2Fc^2^)/3'
_refine_ls_weighting_scheme calc
_refine_ls_wR_factor_gt 0.1595
_refine_ls_wR_factor_ref 0.1738
_reflns_number_gt 4870
_reflns_number_total 8792
_reflns_threshold_expression >2sigma(I)
_cod_data_source_file ja106599j_si_002.cif
_cod_data_source_block cd28173
_cod_database_code 4103539

loop_
_symmetry_equiv_pos_as_xyz
'x, y, z'
'-x, -y, z+1/2'
'x+1/2, -y+1/2, z'
'-x+1/2, y+1/2, z+1/2'

loop_
_atom_site_label
_atom_site_type_symbol
_atom_site_fract_x
_atom_site_fract_y
_atom_site_fract_z
_atom_site_U_iso_or_equiv
_atom_site_adp_type
_atom_site_occupancy
_atom_site_symmetry_multiplicity
_atom_site_calc_flag
_atom_site_refinement_flags
Pt1 Pt 0.23953(3) 0.03539(5) 0.33049(9) 0.0698(3) Uani 1 1 d .
Pt2 Pt 0.49552(3) 0.76806(5) 0.40160(8) 0.0701(3) Uani 1 1 d .
Cl1 Cl 0.2580(2) -0.1434(3) 0.3246(11) 0.116(2) Uani 1 1 d .
Cl2 Cl 0.4967(3) 0.9506(4) 0.4040(10) 0.119(2) Uani 1 1 d .
P1 P 0.2787(3) 0.0464(4) 0.4731(6) 0.097(2) Uani 1 1 d D
P2 P 0.2035(2) 0.0241(4) 0.1842(4) 0.0787(16) Uani 1 1 d D
P3 P 0.4605(2) 0.7675(4) 0.2522(5) 0.0858(17) Uani 1 1 d D
P4 P 0.5294(2) 0.7674(4) 0.5513(5) 0.0764(16) Uani 1 1 d D
C1 C 0.2269(6) 0.1834(16) 0.331(2) 0.075(5) Uani 1 1 d .
C2 C 0.2228(6) 0.2773(11) 0.3319(19) 0.066(5) Uani 1 1 d .
C3 C 0.2138(6) 0.3884(13) 0.3206(15) 0.060(5) Uani 1 1 d .
C4 C 0.1673(7) 0.4214(15) 0.3092(13) 0.074(6) Uani 1 1 d .
H4 H 0.1421 0.3735 0.3029 0.089 Uiso 1 1 calc R
C5 C 0.1566(7) 0.5286(16) 0.3067(15) 0.087(7) Uani 1 1 d .
H5 H 0.1245 0.5523 0.3024 0.105 Uiso 1 1 calc R
C6 C 0.1945(9) 0.5953(13) 0.3107(17) 0.094(7) Uani 1 1 d .
H6 H 0.1877 0.6656 0.3049 0.113 Uiso 1 1 calc R
C7 C 0.2419(6) 0.5663(14) 0.323(2) 0.068(5) Uani 1 1 d .
H7 H 0.2669 0.6146 0.3293 0.082 Uiso 1 1 calc R
C8 C 0.2513(5) 0.4576(13) 0.325(4) 0.070(7) Uani 1 1 d D
C9 C 0.3017(7) 0.4236(13) 0.3423(18) 0.079(6) Uani 1 1 d D
C10 C 0.3432(7) 0.4042(12) 0.3600(12) 0.058(5) Uani 1 1 d .
C11 C 0.3921(8) 0.3843(13) 0.3708(13) 0.072(6) Uani 1 1 d .
C12 C 0.4341(7) 0.3657(11) 0.3825(12) 0.055(5) Uani 1 1 d .
C13 C 0.4847(6) 0.3454(11) 0.3929(16) 0.052(4) Uani 1 1 d .
C14 C 0.5004(7) 0.2397(11) 0.391(3) 0.081(8) Uani 1 1 d .
H14 H 0.4781 0.1871 0.3785 0.097 Uiso 1 1 calc R
C15 C 0.5516(8) 0.2154(14) 0.4100(18) 0.090(6) Uani 1 1 d .
H15 H 0.5617 0.1477 0.4212 0.108 Uiso 1 1 calc R
C16 C 0.5826(7) 0.2907(12) 0.4106(18) 0.075(6) Uani 1 1 d .
H16 H 0.6158 0.2755 0.4140 0.091 Uiso 1 1 calc R
C17 C 0.5681(7) 0.3935(13) 0.4062(18) 0.080(6) Uani 1 1 d .
H17 H 0.5918 0.4452 0.4078 0.095 Uiso 1 1 calc R
C18 C 0.5206(6) 0.4200(12) 0.3999(17) 0.056(4) Uani 1 1 d .
C19 C 0.5077(6) 0.5271(11) 0.4011(19) 0.060(4) Uani 1 1 d .
C20 C 0.5013(7) 0.6139(15) 0.394(2) 0.072(5) Uani 1 1 d .
C21 C 0.2676(13) 0.1610(16) 0.5444(19) 0.11(3) Uani 1 1 d D
H21A H 0.2918 0.1648 0.5949 0.156 Uiso 1 1 calc R
H21B H 0.2713 0.2220 0.5046 0.156 Uiso 1 1 calc R
C22 C 0.2152(15) 0.161(5) 0.589(4) 0.13(4) Uiso 1 1 d D
H22A H 0.2161 0.1260 0.6498 0.161 Uiso 1 1 calc R
H22B H 0.1930 0.1253 0.5475 0.161 Uiso 1 1 calc R
H22C H 0.2043 0.2307 0.5982 0.161 Uiso 1 1 calc R
C23 C 0.3429(8) 0.026(4) 0.466(4) 0.12(3) Uiso 1 1 d D
H23A H 0.3573 0.0299 0.5294 0.147 Uiso 1 1 calc R
H23B H 0.3497 -0.0417 0.4398 0.147 Uiso 1 1 calc R
C24 C 0.3648(11) 0.110(2) 0.402(3) 0.12(2) Uani 1 1 d D
H24A H 0.3406 0.1625 0.3906 0.153 Uiso 1 1 calc R
H24B H 0.3747 0.0798 0.3428 0.153 Uiso 1 1 calc R
H24C H 0.3926 0.1402 0.4333 0.153 Uiso 1 1 calc R
C25 C 0.2734(12) -0.0616(17) 0.5559(16) 0.115(14) Uani 1 1 d D
H25A H 0.2824 -0.1265 0.5258 0.134 Uiso 1 1 calc R
H25B H 0.2937 -0.0511 0.6120 0.134 Uiso 1 1 calc R
C26 C 0.2183(13) -0.059(4) 0.581(4) 0.12(3) Uiso 1 1 d D
H26B H 0.2131 -0.0957 0.6401 0.158 Uiso 1 1 calc R
H26C H 0.1999 -0.0916 0.5314 0.158 Uiso 1 1 calc R
C27 C 0.2486(9) 0.002(3) 0.093(2) 0.11(2) Uani 1 1 d D
H27A H 0.2667 -0.0603 0.1091 0.134 Uiso 1 1 calc R
H27B H 0.2319 -0.0102 0.0333 0.134 Uiso 1 1 calc R
C28 C 0.2841(12) 0.088(2) 0.080(3) 0.115(14) Uani 1 1 d D
H28A H 0.2675 0.1469 0.0540 0.148 Uiso 1 1 calc R
H28B H 0.3094 0.0662 0.0366 0.148 Uiso 1 1 calc R
H28C H 0.2984 0.1056 0.1402 0.148 Uiso 1 1 calc R
C29 C 0.1640(10) -0.0874(19) 0.170(2) 0.115(14) Uani 1 1 d D
H29A H 0.1478 -0.0836 0.1084 0.137 Uiso 1 1 calc R
H29B H 0.1837 -0.1498 0.1710 0.137 Uiso 1 1 calc R
C30 C 0.1248(11) -0.094(3) 0.249(3) 0.12(3) Uani 1 1 d D
H30A H 0.1400 -0.1134 0.3083 0.142 Uiso 1 1 calc R
H30B H 0.1006 -0.1447 0.2322 0.142 Uiso 1 1 calc R
H30C H 0.1093 -0.0277 0.2566 0.142 Uiso 1 1 calc R
C31 C 0.1665(10) 0.1309(16) 0.1457(14) 0.120(9) Uani 1 1 d D
H31A H 0.1383 0.1343 0.1876 0.144 Uiso 1 1 calc R
H31B H 0.1853 0.1936 0.1561 0.144 Uiso 1 1 calc R
C32 C 0.1474(12) 0.134(2) 0.0414(14) 0.124(12) Uani 1 1 d D
H32A H 0.1746 0.1361 -0.0018 0.152 Uiso 1 1 calc R
H32B H 0.1273 0.1938 0.0325 0.152 Uiso 1 1 calc R
H32C H 0.1284 0.0725 0.0291 0.152 Uiso 1 1 calc R
C33 C 0.5056(11) 0.744(2) 0.162(2) 0.113(18) Uiso 1 1 d D
H33A H 0.5193 0.6757 0.1737 0.140 Uiso 1 1 calc R
H33B H 0.4883 0.7394 0.1012 0.140 Uiso 1 1 calc R
C34 C 0.5482(10) 0.817(2) 0.147(3) 0.127(16) Uani 1 1 d D
H34A H 0.5422 0.8801 0.1816 0.151 Uiso 1 1 calc R
H34B H 0.5517 0.8322 0.0805 0.151 Uiso 1 1 calc R
H34C H 0.5777 0.7855 0.1705 0.151 Uiso 1 1 calc R
C35 C 0.4241(11) 0.6532(18) 0.224(2) 0.112(13) Uani 1 1 d D
H35A H 0.4121 0.6559 0.1592 0.135 Uiso 1 1 calc R
H35B H 0.4432 0.5906 0.2325 0.135 Uiso 1 1 calc R
C36 C 0.3823(14) 0.657(4) 0.294(3) 0.12(3) Uiso 1 1 d D
H36A H 0.3866 0.6038 0.3414 0.143 Uiso 1 1 calc R
H36B H 0.3520 0.6463 0.2613 0.143 Uiso 1 1 calc R
H36C H 0.3818 0.7234 0.3252 0.143 Uiso 1 1 calc R
C37 C 0.4217(12) 0.8755(17) 0.229(2) 0.115(15) Uani 1 1 d D
H37A H 0.3974 0.8798 0.2794 0.140 Uiso 1 1 calc R
H37B H 0.4412 0.9381 0.2315 0.140 Uiso 1 1 calc R
C38 C 0.3952(14) 0.871(3) 0.1321(19) 0.124(19) Uani 1 1 d D
H38A H 0.4186 0.8786 0.0815 0.151 Uiso 1 1 calc R
H38B H 0.3715 0.9255 0.1285 0.151 Uiso 1 1 calc R
H38C H 0.3789 0.8052 0.1258 0.151 Uiso 1 1 calc R
C39 C 0.5068(11) 0.862(2) 0.6387(18) 0.118(11) Uani 1 1 d D
H39A H 0.5192 0.8458 0.7017 0.136 Uiso 1 1 calc R
H39B H 0.5177 0.9311 0.6217 0.136 Uiso 1 1 calc R
C40 C 0.4508(11) 0.857(2) 0.638(2) 0.126(12) Uani 1 1 d D
H40A H 0.4389 0.8715 0.5752 0.150 Uiso 1 1 calc R
H40B H 0.4380 0.9077 0.6819 0.150 Uiso 1 1 calc R
H40C H 0.4404 0.7895 0.6575 0.150 Uiso 1 1 calc R
C41 C 0.5919(7) 0.807(2) 0.544(2) 0.117(12) Uani 1 1 d D
H41A H 0.5947 0.8724 0.5103 0.136 Uiso 1 1 calc R
H41B H 0.6059 0.8146 0.6070 0.136 Uiso 1 1 calc R
C42 C 0.6179(16) 0.720(3) 0.488(3) 0.12(3) Uiso 1 1 d D
H42A H 0.6141 0.6561 0.5218 0.159 Uiso 1 1 calc R
H42B H 0.6521 0.7365 0.4829 0.159 Uiso 1 1 calc R
H42C H 0.6038 0.7146 0.4259 0.159 Uiso 1 1 calc R
C43 C 0.5338(9) 0.6432(14) 0.6136(17) 0.119(9) Uani 1 1 d D
H43A H 0.5520 0.5954 0.5738 0.143 Uiso 1 1 calc R
H43B H 0.5524 0.6533 0.6718 0.143 Uiso 1 1 calc R
C44 C 0.4843(10) 0.593(3) 0.640(2) 0.128(14) Uani 1 1 d D
H44A H 0.4607 0.6457 0.6536 0.158 Uiso 1 1 calc R
H44B H 0.4885 0.5493 0.6947 0.158 Uiso 1 1 calc R
H44C H 0.4730 0.5517 0.5871 0.158 Uiso 1 1 calc R

loop_
_atom_site_aniso_label
_atom_site_aniso_U_11
_atom_site_aniso_U_22
_atom_site_aniso_U_33
_atom_site_aniso_U_23
_atom_site_aniso_U_13
_atom_site_aniso_U_12
Pt1 0.0912(5) 0.0462(3) 0.0720(5) -0.0073(5) -0.0094(7) -0.0102(4)
Pt2 0.1039(6) 0.0404(3) 0.0660(5) -0.0001(5) -0.0094(7) -0.0070(4)
Cl1 0.191(6) 0.046(2) 0.142(6) -0.024(6) -0.025(7) 0.000(3)
Cl2 0.211(7) 0.047(3) 0.128(5) -0.001(6) -0.036(5) -0.009(4)
P1 0.107(5) 0.063(3) 0.120(5) -0.022(4) -0.029(4) 0.002(3)
P2 0.106(4) 0.083(3) 0.078(4) -0.016(3) 0.000(3) -0.004(3)
P3 0.107(5) 0.076(4) 0.075(4) 0.004(3) -0.018(4) 0.008(4)
P4 0.100(4) 0.065(3) 0.064(4) -0.006(3) 0.001(3) -0.016(3)
C1 0.098(13) 0.100(14) 0.028(8) -0.008(14) -0.031(14) -0.004(11)
C2 0.090(13) 0.029(7) 0.077(12) 0.008(13) 0.032(16) -0.011(8)
C3 0.058(10) 0.068(10) 0.055(11) -0.016(11) -0.023(11) 0.020(9)
C4 0.069(12) 0.088(13) 0.065(15) 0.016(11) -0.014(10) -0.024(11)
C5 0.077(13) 0.087(14) 0.10(2) 0.018(13) 0.001(12) 0.017(12)
C6 0.128(18) 0.044(10) 0.11(2) 0.012(12) -0.007(16) 0.004(12)
C7 0.053(10) 0.065(10) 0.087(15) 0.029(16) 0.007(14) -0.004(9)
C8 0.041(11) 0.067(10) 0.100(19) 0.023(16) 0.026(18) -0.019(9)
C9 0.099(16) 0.053(10) 0.085(15) -0.018(12) 0.043(16) -0.018(11)
C10 0.054(11) 0.052(10) 0.069(14) -0.009(8) 0.004(9) -0.013(9)
C11 0.076(14) 0.051(9) 0.088(15) -0.011(9) 0.004(11) -0.009(10)
C12 0.072(13) 0.042(9) 0.050(11) -0.010(8) 0.015(10) -0.007(9)
C13 0.063(11) 0.044(8) 0.048(11) -0.015(10) 0.002(11) 0.009(8)
C14 0.083(12) 0.020(7) 0.14(2) -0.014(14) 0.044(13) -0.005(8)
C15 0.125(19) 0.051(12) 0.094(15) 0.000(12) 0.007(17) 0.031(12)
C16 0.070(12) 0.047(11) 0.109(16) -0.008(12) -0.020(13) 0.006(9)
C17 0.065(12) 0.058(11) 0.115(16) -0.022(14) 0.004(14) -0.013(9)
C18 0.056(10) 0.050(9) 0.063(10) -0.008(11) 0.008(13) 0.010(8)
C19 0.086(12) 0.037(9) 0.056(10) 0.001(14) -0.022(11) -0.003(8)
C20 0.098(13) 0.070(12) 0.050(12) -0.014(16) -0.007(11) -0.016(11)
C21 0.25(7) 0.055(15) 0.13(3) -0.005(16) -0.14(4) -0.01(2)
C24 0.16(3) 0.10(2) 0.24(7) 0.03(4) 0.05(4) -0.03(2)
C25 0.24(4) 0.093(19) 0.064(17) 0.000(15) -0.05(2) 0.01(2)
C27 0.13(3) 0.18(4) 0.20(5) 0.03(4) -0.06(3) -0.03(2)
C28 0.17(3) 0.14(2) 0.19(4) 0.01(2) 0.07(3) -0.01(2)
C29 0.19(3) 0.14(2) 0.17(3) -0.06(2) -0.08(3) -0.02(2)
C30 0.11(3) 0.21(5) 0.25(7) 0.09(5) 0.09(4) -0.04(3)
C31 0.16(2) 0.127(19) 0.072(17) -0.030(15) -0.045(16) 0.028(18)
C32 0.23(3) 0.17(3) 0.062(16) -0.013(17) -0.064(19) 0.03(2)
C34 0.14(2) 0.094(18) 0.27(5) 0.01(3) 0.03(3) -0.013(19)
C35 0.18(3) 0.16(3) 0.10(2) 0.00(2) -0.08(2) 0.02(3)
C37 0.23(4) 0.080(16) 0.17(3) -0.007(18) -0.13(3) 0.04(2)
C38 0.23(5) 0.14(4) 0.11(3) 0.00(3) -0.08(3) 0.05(4)
C39 0.21(3) 0.11(2) 0.09(2) -0.014(17) -0.01(2) 0.01(2)
C40 0.23(4) 0.12(2) 0.09(2) -0.008(18) 0.02(2) 0.04(3)
C41 0.19(3) 0.13(2) 0.12(2) -0.01(2) -0.08(2) 0.02(2)
C43 0.18(3) 0.091(16) 0.082(17) 0.019(14) -0.052(19) 0.034(18)
C44 0.16(3) 0.21(4) 0.10(2) 0.05(3) 0.01(2) -0.05(3)

loop_
_atom_type_symbol
_atom_type_description
_atom_type_scat_dispersion_real
_atom_type_scat_dispersion_imag
_atom_type_scat_source
C C 0.0033 0.0016 'International Tables Vol C Tables 4.2.6.8 and 6.1.1.4'
H H 0.0000 0.0000 'International Tables Vol C Tables 4.2.6.8 and 6.1.1.4'
P P 0.1023 0.0942 'International Tables Vol C Tables 4.2.6.8 and 6.1.1.4'
Cl Cl 0.1484 0.1585 'International Tables Vol C Tables 4.2.6.8 and 6.1.1.4'
Pt Pt -1.7033 8.3905 'International Tables Vol C Tables 4.2.6.8 and 6.1.1.4'

loop_
_geom_angle_atom_site_label_1
_geom_angle_atom_site_label_2
_geom_angle_atom_site_label_3
_geom_angle
C1 Pt1 P1 91.1(7)
C1 Pt1 P2 89.4(7)
P1 Pt1 P2 177.5(3)
C1 Pt1 Cl1 177.2(9)
P1 Pt1 Cl1 89.5(4)
P2 Pt1 Cl1 89.9(4)
C20 Pt2 P4 90.6(9)
C20 Pt2 P3 89.1(9)
P4 Pt2 P3 179.2(2)
C20 Pt2 Cl2 174.3(7)
P4 Pt2 Cl2 89.1(3)
P3 Pt2 Cl2 91.3(3)
C23 P1 C21 108(2)
C23 P1 C25 90.0(15)
C21 P1 C25 105.2(14)
C23 P1 Pt1 114.0(18)
C21 P1 Pt1 117.2(9)
C25 P1 Pt1 118.4(9)
C31 P2 C27 107.2(14)
C31 P2 C29 104.1(14)
C27 P2 C29 101.8(14)
C31 P2 Pt1 117.7(6)
C27 P2 Pt1 110.6(10)
C29 P2 Pt1 114.0(11)
C37 P3 C33 114.4(18)
C37 P3 C35 105.7(14)
C33 P3 C35 94.8(15)
C37 P3 Pt2 114.2(9)
C33 P3 Pt2 111.1(13)
C35 P3 Pt2 115.1(9)
C41 P4 C43 102.5(13)
C41 P4 C39 99.8(14)
C43 P4 C39 106.7(13)
C41 P4 Pt2 109.3(10)
C43 P4 Pt2 117.8(8)
C39 P4 Pt2 118.2(10)
C2 C1 Pt1 175.2(15)
C1 C2 C3 172(3)
C4 C3 C8 120.4(16)
C4 C3 C2 118.6(17)
C8 C3 C2 120.9(15)
C3 C4 C5 120.3(18)
C3 C4 H4 119.8
C5 C4 H4 119.9
C6 C5 C4 117.9(17)
C6 C5 H5 121.1
C4 C5 H5 121.0
C5 C6 C7 124.0(17)
C5 C6 H6 118.0
C7 C6 H6 118.0
C6 C7 C8 116.5(16)
C6 C7 H7 121.8
C8 C7 H7 121.8
C3 C8 C7 120.6(14)
C3 C8 C9 121.2(15)
C7 C8 C9 117.8(15)
C10 C9 C8 174(2)
C9 C10 C11 174(2)
C12 C11 C10 178(2)
C11 C12 C13 178(2)
C18 C13 C12 124.9(13)
C18 C13 C14 117.1(14)
C12 C13 C14 117.9(15)
C13 C14 C15 119.4(17)
C13 C14 H14 120.4
C15 C14 H14 120.2
C16 C15 C14 117.9(16)
C16 C15 H15 121.1
C14 C15 H15 121.1
C15 C16 C17 122.5(17)
C15 C16 H16 118.7
C17 C16 H16 118.9
C18 C17 C16 121.4(16)
C18 C17 H17 119.4
C16 C17 H17 119.2
C17 C18 C13 120.8(14)
C17 C18 C19 118.9(16)
C13 C18 C19 120.3(14)
C20 C19 C18 172(3)
C19 C20 Pt2 171(3)
C22 C21 P1 112(3)
C22 C21 H21A 109.2
P1 C21 H21A 108.9
C22 C21 H21B 109.6
P1 C21 H21B 109.4
H21A C21 H21B 107.8
C21 C22 H22A 109.8
C21 C22 H22B 109.8
H22A C22 H22B 109.4
C21 C22 H22C 108.9
H22A C22 H22C 109.4
H22B C22 H22C 109.5
C24 C23 P1 108(2)
C24 C23 H23A 109.2
P1 C23 H23A 109.6
C24 C23 H23B 110.7
P1 C23 H23B 110.6
H23A C23 H23B 108.4
C23 C24 H24A 109.5
C23 C24 H24B 108.7
H24A C24 H24B 109.5
C23 C24 H24C 110.3
H24A C24 H24C 109.5
H24B C24 H24C 109.5
C26 C25 P1 102(2)
C26 C25 H25A 111.0
P1 C25 H25A 111.4
C26 C25 H25B 111.7
P1 C25 H25B 111.4
H25A C25 H25B 109.3
C25 C26 H26A 110.5
C25 C26 H26B 110.4
H26A C26 H26B 108.3
C25 C26 H26C 111.1
H26A C26 H26C 108.2
H26B C26 H26C 108.3
C28 C27 P2 115(2)
C28 C27 H27A 109.2
P2 C27 H27A 108.5
C28 C27 H27B 108.1
P2 C27 H27B 108.5
H27A C27 H27B 107.5
C27 C28 H28A 110.9
C27 C28 H28B 109.7
H28A C28 H28B 108.8
C27 C28 H28C 110.2
H28A C28 H28C 108.6
H28B C28 H28C 108.6
C30 C29 P2 112(2)
C30 C29 H29A 109.4
P2 C29 H29A 108.9
C30 C29 H29B 109.2
P2 C29 H29B 109.2
H29A C29 H29B 107.9
C29 C30 H30A 109.2
C29 C30 H30B 109.7
H30A C30 H30B 109.7
C29 C30 H30C 109.7
H30A C30 H30C 109.9
H30B C30 H30C 109.9
C32 C31 P2 119.3(16)
C32 C31 H31A 107.6
P2 C31 H31A 107.6
C32 C31 H31B 107.3
P2 C31 H31B 107.5
H31A C31 H31B 107.0
C31 C32 H32A 109.6
C31 C32 H32B 109.7
H32A C32 H32B 109.5
C31 C32 H32C 109.2
H32A C32 H32C 109.5
H32B C32 H32C 109.5
C34 C33 P3 121(2)
C34 C33 H33A 107.1
P3 C33 H33A 107.2
C34 C33 H33B 107.1
P3 C33 H33B 107.0
H33A C33 H33B 106.8
C33 C34 H34A 109.5
C33 C34 H34B 109.5
H34A C34 H34B 109.4
C33 C34 H34C 109.5
H34A C34 H34C 109.4
H34B C34 H34C 109.4
C36 C35 P3 104(2)
C36 C35 H35A 111.2
P3 C35 H35A 111.0
C36 C35 H35B 110.5
P3 C35 H35B 110.9
H35A C35 H35B 109.0
C35 C36 H36A 109.9
C35 C36 H36B 109.4
H36A C36 H36B 109.5
C35 C36 H36C 109.1
H36A C36 H36C 109.5
H36B C36 H36C 109.5
C38 C37 P3 114.1(19)
C38 C37 H37A 108.8
P3 C37 H37A 108.9
C38 C37 H37B 108.7
P3 C37 H37B 108.5
H37A C37 H37B 107.6
C37 C38 H38A 109.6
C37 C38 H38B 109.3
H38A C38 H38B 109.5
C37 C38 H38C 109.6
H38A C38 H38C 109.5
H38B C38 H38C 109.5
C40 C39 P4 107.8(18)
C40 C39 H39A 110.2
P4 C39 H39A 110.0
C40 C39 H39B 110.2
P4 C39 H39B 110.2
H39A C39 H39B 108.4
C39 C40 H40A 109.5
C39 C40 H40B 109.4
H40A C40 H40B 109.5
C39 C40 H40C 109.5
H40A C40 H40C 109.5
H40B C40 H40C 109.5
C42 C41 P4 105(2)
C42 C41 H41A 111.2
P4 C41 H41A 110.7
C42 C41 H41B 110.3
P4 C41 H41B 110.6
H41A C41 H41B 108.8
C41 C42 H42A 110.3
C41 C42 H42B 109.9
H42A C42 H42B 109.0
C41 C42 H42C 109.4
H42A C42 H42C 109.1
H42B C42 H42C 109.0
C44 C43 P4 115.2(18)
C44 C43 H43A 108.6
P4 C43 H43A 108.5
C44 C43 H43B 108.4
P4 C43 H43B 108.4
H43A C43 H43B 107.4
C43 C44 H44A 109.7
C43 C44 H44B 109.3
H44A C44 H44B 109.5
C43 C44 H44C 109.4
H44A C44 H44C 109.5
H44B C44 H44C 109.5

loop_
_geom_bond_atom_site_label_1
_geom_bond_atom_site_label_2
_geom_bond_distance
Pt1 C1 1.94(2)
Pt1 P1 2.272(7)
Pt1 P2 2.279(6)
Pt1 Cl1 2.366(5)
Pt2 C20 2.00(2)
Pt2 P4 2.294(7)
Pt2 P3 2.303(7)
Pt2 Cl2 2.359(5)
P1 C23 1.775(19)
P1 C21 1.812(17)
P1 C25 1.822(16)
P2 C31 1.792(15)
P2 C27 1.795(18)
P2 C29 1.812(17)
P3 C37 1.782(16)
P3 C33 1.795(18)
P3 C35 1.823(18)
P4 C41 1.783(18)
P4 C43 1.833(15)
P4 C39 1.838(17)
C1 C2 1.22(2)
C2 C3 1.46(2)
C3 C4 1.35(2)
C3 C8 1.36(2)
C4 C5 1.42(3)
C4 H4 0.9300
C5 C6 1.35(3)
C5 H5 0.9300
C6 C7 1.36(2)
C6 H6 0.9300
C7 C8 1.43(2)
C7 H7 0.9300
C8 C9 1.466(17)
C9 C10 1.19(2)
C10 C11 1.37(3)
C11 C12 1.18(2)
C12 C13 1.41(2)
C13 C18 1.38(2)
C13 C14 1.43(2)
C14 C15 1.46(3)
C14 H14 0.9300
C15 C16 1.29(2)
C15 H15 0.9300
C16 C17 1.39(2)
C16 H16 0.9300
C17 C18 1.35(2)
C17 H17 0.9300
C18 C19 1.43(2)
C19 C20 1.14(2)
C21 C22 1.56(2)
C21 H21A 0.9700
C21 H21B 0.9700
C22 H22A 0.9603
C22 H22B 0.9603
C22 H22C 0.9602
C23 C24 1.527(19)
C23 H23A 0.9700
C23 H23B 0.9700
C24 H24A 0.9600
C24 H24B 0.9600
C24 H24C 0.9600
C25 C26 1.546(19)
C25 H25A 0.9700
C25 H25B 0.9700
C26 H26A 0.9721
C26 H26B 0.9720
C26 H26C 0.9728
C27 C28 1.483(18)
C27 H27A 0.9700
C27 H27B 0.9700
C28 H28A 0.9683
C28 H28B 0.9673
C28 H28C 0.9677
C29 C30 1.546(19)
C29 H29A 0.9700
C29 H29B 0.9700
C30 H30A 0.9664
C30 H30B 0.9647
C30 H30C 0.9646
C31 C32 1.554(17)
C31 H31A 0.9700
C31 H31B 0.9700
C32 H32A 0.9601
C32 H32B 0.9601
C32 H32C 0.9601
C33 C34 1.514(18)
C33 H33A 0.9700
C33 H33B 0.9700
C34 H34A 0.9603
C34 H34B 0.9603
C34 H34C 0.9603
C35 C36 1.507(19)
C35 H35A 0.9700
C35 H35B 0.9700
C36 H36A 0.9601
C36 H36B 0.9601
C36 H36C 0.9601
C37 C38 1.543(18)
C37 H37A 0.9700
C37 H37B 0.9700
C38 H38A 0.9601
C38 H38B 0.9601
C38 H38C 0.9601
C39 C40 1.530(18)
C39 H39A 0.9700
C39 H39B 0.9700
C40 H40A 0.9600
C40 H40B 0.9600
C40 H40C 0.9600
C41 C42 1.536(19)
C41 H41A 0.9700
C41 H41B 0.9700
C42 H42A 0.9645
C42 H42B 0.9644
C42 H42C 0.9641
C43 C44 1.544(18)
C43 H43A 0.9700
C43 H43B 0.9700
C44 H44A 0.9601
C44 H44B 0.9601
C44 H44C 0.9601

loop_
_geom_torsion_atom_site_label_1
_geom_torsion_atom_site_label_2
_geom_torsion_atom_site_label_3
_geom_torsion_atom_site_label_4
_geom_torsion
C1 Pt1 P1 C23 -110.0(17)
P2 Pt1 P1 C23 -9(5)
Cl1 Pt1 P1 C23 67.3(16)
C1 Pt1 P1 C21 18.2(15)
P2 Pt1 P1 C21 119(5)
Cl1 Pt1 P1 C21 -164.5(14)
C1 Pt1 P1 C25 146.0(14)
P2 Pt1 P1 C25 -113(5)
Cl1 Pt1 P1 C25 -36.7(12)
C1 Pt1 P2 C31 -16.0(13)
P1 Pt1 P2 C31 -117(4)
Cl1 Pt1 P2 C31 166.7(12)
C1 Pt1 P2 C27 107.7(14)
P1 Pt1 P2 C27 7(5)
Cl1 Pt1 P2 C27 -69.6(12)
C1 Pt1 P2 C29 -138.3(13)
P1 Pt1 P2 C29 121(4)
Cl1 Pt1 P2 C29 44.4(11)
C20 Pt2 P3 C37 154.6(16)
P4 Pt2 P3 C37 88(15)
Cl2 Pt2 P3 C37 -31.1(14)
C20 Pt2 P3 C33 -74.2(13)
P4 Pt2 P3 C33 -141(15)
Cl2 Pt2 P3 C33 100.1(11)
C20 Pt2 P3 C35 32.1(14)
P4 Pt2 P3 C35 -35(15)
Cl2 Pt2 P3 C35 -153.6(13)
C20 Pt2 P4 C41 102.4(12)
P3 Pt2 P4 C41 169(15)
Cl2 Pt2 P4 C41 -71.9(10)
C20 Pt2 P4 C43 -13.9(12)
P3 Pt2 P4 C43 53(15)
Cl2 Pt2 P4 C43 171.8(10)
C20 Pt2 P4 C39 -144.5(13)
P3 Pt2 P4 C39 -78(15)
Cl2 Pt2 P4 C39 41.2(12)
P1 Pt1 C1 C2 56(35)
P2 Pt1 C1 C2 -121(35)
Cl1 Pt1 C1 C2 -47(47)
Pt1 C1 C2 C3 127(26)
C1 C2 C3 C4 53(17)
C1 C2 C3 C8 -129(16)
C8 C3 C4 C5 -4(4)
C2 C3 C4 C5 174(2)
C3 C4 C5 C6 4(3)
C4 C5 C6 C7 -4(4)
C5 C6 C7 C8 4(5)
C4 C3 C8 C7 4(6)
C2 C3 C8 C7 -174(3)
C4 C3 C8 C9 177(3)
C2 C3 C8 C9 -1(6)
C6 C7 C8 C3 -4(6)
C6 C7 C8 C9 -177(3)
C3 C8 C9 C10 -151(28)
C7 C8 C9 C10 22(33)
C8 C9 C10 C11 -99(35)
C9 C10 C11 C12 -166(52)
C10 C11 C12 C13 179(100)
C11 C12 C13 C18 63(46)
C11 C12 C13 C14 -114(45)
C18 C13 C14 C15 8(4)
C12 C13 C14 C15 -175(3)
C13 C14 C15 C16 -12(4)
C14 C15 C16 C17 8(4)
C15 C16 C17 C18 -1(4)
C16 C17 C18 C13 -3(4)
C16 C17 C18 C19 176(3)
C12 C13 C18 C17 -178(2)
C14 C13 C18 C17 -1(4)
C12 C13 C18 C19 3(4)
C14 C13 C18 C19 179(3)
C17 C18 C19 C20 50(23)
C13 C18 C19 C20 -131(21)
C18 C19 C20 Pt2 -105(30)
P4 Pt2 C20 C19 -6(16)
P3 Pt2 C20 C19 175(16)
Cl2 Pt2 C20 C19 81(23)
C23 P1 C21 C22 -157(3)
C25 P1 C21 C22 -61(3)
Pt1 P1 C21 C22 73(3)
C21 P1 C23 C24 -71(4)
C25 P1 C23 C24 -177(4)
Pt1 P1 C23 C24 61(4)
C23 P1 C25 C26 177(3)
C21 P1 C25 C26 67(3)
Pt1 P1 C25 C26 -66(2)
C31 P2 C27 C28 65(3)
C29 P2 C27 C28 174(3)
Pt1 P2 C27 C28 -65(3)
C31 P2 C29 C30 -76(3)
C27 P2 C29 C30 173(3)
Pt1 P2 C29 C30 54(3)
C27 P2 C31 C32 46(3)
C29 P2 C31 C32 -61(3)
Pt1 P2 C31 C32 171(2)
C37 P3 C33 C34 70(4)
C35 P3 C33 C34 180(3)
Pt2 P3 C33 C34 -61(3)
C37 P3 C35 C36 -63(3)
C33 P3 C35 C36 -180(3)
Pt2 P3 C35 C36 64(3)
C33 P3 C37 C38 55(3)
C35 P3 C37 C38 -48(3)
Pt2 P3 C37 C38 -175(2)
C41 P4 C39 C40 167(2)
C43 P4 C39 C40 -86(2)
Pt2 P4 C39 C40 49(2)
C43 P4 C41 C42 59(3)
C39 P4 C41 C42 169(3)
Pt2 P4 C41 C42 -67(3)
C41 P4 C43 C44 175(2)
C39 P4 C43 C44 70(2)
Pt2 P4 C43 C44 -65(2)
